data_4067815
loop_
_publ_author_name
'Fitzgerald, Emma C.'
'Brown, Neil J.'
'Edge, Ruth'
'Helliwell, Madeleine'
'Roberts, Hannah N.'
'Tuna, Floriana'
'Beeby, Andrew'
'Collison, David'
'Low, Paul J.'
'Whiteley, Mark W.'

_publ_contact_author
; 
    Hannah Roberts
;
_publ_section_title
;
 Orbital Symmetry Control of Electronic Coupling in a Symmetrical,
 All-Carbon-Bridged &#x201C;Mixed Valence&#x201D; Compound: Synthesis,
 Spectroscopy, and Electronic Structure of
 [{Mo(dppe)(\h-C7H7)}2(\m-C4)]n+(n= 0, 1, or 2)
;
_journal_issue 1
_journal_name_full Organometallics
_journal_page_first 157
_journal_paper_doi 10.1021/om200712m
_journal_volume 31
_journal_year 2012
_chemical_formula_sum 'C73 H67 F12 Mo2 N1.5 O0.25 P6'
_chemical_formula_weight 1574.98
_chemical_name_systematic
; 
 ? 
;
_space_group_IT_number 15
_symmetry_cell_setting monoclinic
_symmetry_space_group_name_Hall '-C 2yc'
_symmetry_space_group_name_H-M 'C 1 2/c 1'
_atom_sites_solution_hydrogens geom
_atom_sites_solution_primary direct
_atom_sites_solution_secondary difmap
_audit_creation_method SHELXL-97
_cell_angle_alpha 90.00
_cell_angle_beta 97.174(5)
_cell_angle_gamma 90.00
_cell_formula_units_Z 8
_cell_length_a 58.826(3)
_cell_length_b 11.7374(9)
_cell_length_c 19.7396(11)
_cell_measurement_reflns_used 4186
_cell_measurement_temperature 100(2)
_cell_measurement_theta_max 28.4181
_cell_measurement_theta_min 2.6134
_cell_volume 13522.8(15)
_computing_cell_refinement
;
CrysAlis RED, Oxford Diffraction Ltd.,
Version 1.171.32.24 (release 21-04-2008 CrysAlis171 .NET)
(compiled Apr 21 2008,18:23:10)
;
_computing_data_collection
;
CrysAlis CCD, Oxford Diffraction Ltd.,
Version 1.171.32.24 (release 21-04-2008 CrysAlis171 .NET)
(compiled Apr 21 2008,18:23:10)
;
_computing_data_reduction
;
CrysAlis RED, Oxford Diffraction Ltd.,
Version 1.171.32.24 (release 21-04-2008 CrysAlis171 .NET)
(compiled Apr 21 2008,18:23:10)
;
_computing_molecular_graphics 'SHELXL-97 (Sheldrick, 1997)'
_computing_publication_material 'SHELXL-97 (Sheldrick, 1997)'
_computing_structure_refinement 'SHELXL-97 (Sheldrick, 1997)'
_computing_structure_solution 'SHELXS-97 (Sheldrick, 1990)'
_diffrn_ambient_temperature 100(2)
_diffrn_detector_area_resol_mean 8.3367
_diffrn_measured_fraction_theta_full 0.998
_diffrn_measured_fraction_theta_max 0.998
_diffrn_measurement_device_type 'Oxford Diffraction XCalibur 2'
_diffrn_measurement_method 'phi and omega'
_diffrn_radiation_monochromator graphite
_diffrn_radiation_source 'Enhance (Mo) X-ray Source'
_diffrn_radiation_type MoK\a
_diffrn_radiation_wavelength 0.71069
_diffrn_reflns_av_R_equivalents 0.0886
_diffrn_reflns_av_sigmaI/netI 0.1977
_diffrn_reflns_limit_h_max 40
_diffrn_reflns_limit_h_min -70
_diffrn_reflns_limit_k_max 11
_diffrn_reflns_limit_k_min -13
_diffrn_reflns_limit_l_max 23
_diffrn_reflns_limit_l_min -21
_diffrn_reflns_number 24834
_diffrn_reflns_theta_full 25.03
_diffrn_reflns_theta_max 25.03
_diffrn_reflns_theta_min 3.00
_exptl_absorpt_coefficient_mu 0.591
_exptl_absorpt_correction_T_max 0.8909
_exptl_absorpt_correction_T_min 0.7978
_exptl_absorpt_correction_type multi-scan
_exptl_absorpt_process_details
; 
CrysAlis RED, Oxford Diffraction Ltd.,
Version 1.171.32.24 (release 21-04-2008 CrysAlis171 .NET)
(compiled Apr 21 2008,18:23:10)
Empirical absorption correction using spherical harmonics,
 implemented in SCALE3 ABSPACK scaling algorithm.
;
_exptl_crystal_colour green
_exptl_crystal_density_diffrn 1.547
_exptl_crystal_density_method 'not measured'
_exptl_crystal_description block
_exptl_crystal_F_000 6396
_exptl_crystal_size_max 0.40
_exptl_crystal_size_mid 0.30
_exptl_crystal_size_min 0.20
_refine_diff_density_max 1.185
_refine_diff_density_min -0.780
_refine_diff_density_rms 0.127
_refine_ls_extinction_method none
_refine_ls_goodness_of_fit_ref 0.877
_refine_ls_hydrogen_treatment constr
_refine_ls_matrix_type full
_refine_ls_number_parameters 961
_refine_ls_number_reflns 11910
_refine_ls_number_restraints 714
_refine_ls_restrained_S_all 0.870
_refine_ls_R_factor_all 0.1306
_refine_ls_R_factor_gt 0.0605
_refine_ls_shift/su_max 0.023
_refine_ls_shift/su_mean 0.001
_refine_ls_structure_factor_coef Fsqd
_refine_ls_weighting_details 'calc w=1/[\s^2^(Fo^2^)+(0.0581P)^2^+0.0000P] where P=(Fo^2^+2Fc^2^)/3'
_refine_ls_weighting_scheme calc
_refine_ls_wR_factor_gt 0.1260
_refine_ls_wR_factor_ref 0.1403
_reflns_number_gt 6051
_reflns_number_total 11910
_reflns_threshold_expression >2sigma(I)
_cod_data_source_file om200712m_si_002.cif
_cod_data_source_block omww46C
_cod_original_cell_volume 13522.9(15)
_cod_original_sg_symbol_H-M C2/c
_cod_original_formula_sum 'C73 H67 F12 Mo2 N1.50 O0.25 P6'
_cod_database_code 4067815

loop_
_symmetry_equiv_pos_as_xyz
'x, y, z'
'-x, y, -z+1/2'
'x+1/2, y+1/2, z'
'-x+1/2, y+1/2, -z+1/2'
'-x, -y, -z'
'x, -y, z-1/2'
'-x+1/2, -y+1/2, -z'
'x+1/2, -y+1/2, z-1/2'

loop_
_atom_site_label
_atom_site_type_symbol
_atom_site_fract_x
_atom_site_fract_y
_atom_site_fract_z
_atom_site_U_iso_or_equiv
_atom_site_adp_type
_atom_site_occupancy
_atom_site_symmetry_multiplicity
_atom_site_calc_flag
_atom_site_refinement_flags
_atom_site_disorder_assembly
_atom_site_disorder_group
Mo1 Mo 0.198955(10) 0.80232(5) 0.35340(3) 0.00961(15) Uani 1 1 d . . .
Mo2 Mo 0.069163(10) 0.62462(6) 0.28182(3) 0.02078(18) Uani 1 1 d . A .
P1 P 0.17776(3) 0.96050(16) 0.28758(8) 0.0112(4) Uani 1 1 d . . .
P2 P 0.18414(3) 0.91189(16) 0.44881(8) 0.0113(4) Uani 1 1 d . . .
P3 P 0.06509(3) 0.7500(2) 0.38361(10) 0.0248(5) Uani 1 1 d D . .
P4 P 0.08695(3) 0.49593(19) 0.37750(9) 0.0215(5) Uani 1 1 d . . .
C1 C 0.23622(10) 0.8186(6) 0.4107(3) 0.0138(14) Uani 1 1 d U . .
H1 H 0.2441 0.8644 0.4457 0.017 Uiso 1 1 calc R . .
C2 C 0.22541(10) 0.7197(6) 0.4325(3) 0.0142(14) Uani 1 1 d U . .
H2 H 0.2260 0.7116 0.4806 0.017 Uiso 1 1 calc R . .
C3 C 0.21395(11) 0.6321(6) 0.3943(3) 0.0152(14) Uani 1 1 d U . .
H3 H 0.2086 0.5710 0.4196 0.018 Uiso 1 1 calc R . .
C4 C 0.20939(11) 0.6235(7) 0.3226(3) 0.0205(15) Uani 1 1 d U . .
H4 H 0.2012 0.5572 0.3063 0.025 Uiso 1 1 calc R . .
C5 C 0.21507(11) 0.6977(7) 0.2719(3) 0.0177(14) Uani 1 1 d U . .
H5 H 0.2109 0.6743 0.2260 0.021 Uiso 1 1 calc R . .
C6 C 0.22645(11) 0.8050(7) 0.2819(3) 0.0184(14) Uani 1 1 d U . .
H6 H 0.2273 0.8479 0.2414 0.022 Uiso 1 1 calc R . .
C7 C 0.23673(10) 0.8573(6) 0.3432(3) 0.0158(14) Uani 1 1 d U . .
H7 H 0.2449 0.9261 0.3381 0.019 Uiso 1 1 calc R . .
C8 C 0.21200(11) 1.1261(6) 0.3093(3) 0.0114(15) Uani 1 1 d . . .
H8 H 0.2184 1.0772 0.3450 0.014 Uiso 1 1 calc R . .
C9 C 0.19209(11) 1.0928(6) 0.2677(3) 0.0115(16) Uani 1 1 d . . .
C10 C 0.18333(11) 1.1646(6) 0.2160(3) 0.0128(16) Uani 1 1 d . . .
H10 H 0.1700 1.1426 0.1866 0.015 Uiso 1 1 calc R . .
C11 C 0.19373(11) 1.2702(6) 0.2058(3) 0.0151(17) Uani 1 1 d . . .
H11 H 0.1873 1.3199 0.1706 0.018 Uiso 1 1 calc R . .
C12 C 0.21316(11) 1.3005(6) 0.2469(3) 0.0160(16) Uani 1 1 d U . .
H12 H 0.2204 1.3712 0.2398 0.019 Uiso 1 1 calc R . .
C13 C 0.22243(12) 1.2289(6) 0.2991(3) 0.0162(17) Uani 1 1 d . . .
H13 H 0.2359 1.2505 0.3278 0.019 Uiso 1 1 calc R . .
C14 C 0.16188(10) 0.9164(6) 0.2074(3) 0.0097(15) Uani 1 1 d U . .
C15 C 0.13807(12) 0.9090(7) 0.1973(3) 0.0220(19) Uani 1 1 d . . .
H15 H 0.1295 0.9351 0.2319 0.026 Uiso 1 1 calc R . .
C16 C 0.12678(12) 0.8643(7) 0.1376(3) 0.0217(18) Uani 1 1 d . . .
H16 H 0.1105 0.8623 0.1309 0.026 Uiso 1 1 calc R . .
C17 C 0.13912(13) 0.8222(7) 0.0875(3) 0.0245(19) Uani 1 1 d . . .
H17 H 0.1314 0.7888 0.0473 0.029 Uiso 1 1 calc R . .
C18 C 0.16305(12) 0.8296(6) 0.0970(3) 0.0218(19) Uani 1 1 d . . .
H18 H 0.1717 0.8017 0.0629 0.026 Uiso 1 1 calc R . .
C19 C 0.17406(11) 0.8770(6) 0.1557(3) 0.0179(17) Uani 1 1 d . . .
H19 H 0.1903 0.8833 0.1612 0.022 Uiso 1 1 calc R . .
C20 C 0.15715(10) 1.0153(6) 0.3416(3) 0.0146(17) Uani 1 1 d . . .
H20A H 0.1499 1.0856 0.3213 0.017 Uiso 1 1 calc R . .
H20B H 0.1449 0.9582 0.3448 0.017 Uiso 1 1 calc R . .
C21 C 0.16929(11) 1.0408(6) 0.4124(3) 0.0147(17) Uani 1 1 d . . .
H21A H 0.1580 1.0664 0.4424 0.018 Uiso 1 1 calc R . .
H21B H 0.1805 1.1028 0.4097 0.018 Uiso 1 1 calc R . .
C22 C 0.16377(11) 0.8367(6) 0.4958(3) 0.0143(17) Uani 1 1 d . . .
C23 C 0.14774(11) 0.8971(6) 0.5277(3) 0.0178(17) Uani 1 1 d . . .
H23 H 0.1467 0.9776 0.5230 0.021 Uiso 1 1 calc R . .
C24 C 0.13340(12) 0.8401(7) 0.5659(4) 0.0226(19) Uani 1 1 d . . .
H24 H 0.1223 0.8813 0.5871 0.027 Uiso 1 1 calc R . .
C25 C 0.13502(12) 0.7225(7) 0.5740(3) 0.0193(18) Uani 1 1 d . . .
H25 H 0.1250 0.6838 0.6004 0.023 Uiso 1 1 calc R . .
C26 C 0.15136(11) 0.6609(6) 0.5436(3) 0.0153(17) Uani 1 1 d . . .
H26 H 0.1528 0.5808 0.5496 0.018 Uiso 1 1 calc R . .
C27 C 0.16554(12) 0.7207(6) 0.5037(3) 0.0187(18) Uani 1 1 d . . .
H27 H 0.1766 0.6802 0.4819 0.022 Uiso 1 1 calc R . .
C28 C 0.20565(11) 0.9647(6) 0.5167(3) 0.0117(16) Uani 1 1 d . . .
C29 C 0.21114(11) 0.8967(6) 0.5752(3) 0.0127(16) Uani 1 1 d . . .
H29 H 0.2030 0.8281 0.5806 0.015 Uiso 1 1 calc R . .
C30 C 0.22848(11) 0.9309(6) 0.6246(3) 0.0180(17) Uani 1 1 d . . .
H30 H 0.2320 0.8857 0.6644 0.022 Uiso 1 1 calc R . .
C31 C 0.24078(11) 1.0295(6) 0.6173(3) 0.0162(17) Uani 1 1 d . . .
H31 H 0.2528 1.0508 0.6515 0.019 Uiso 1 1 calc R . .
C32 C 0.23550(11) 1.0973(7) 0.5601(3) 0.0184(18) Uani 1 1 d . . .
H32 H 0.2437 1.1659 0.5553 0.022 Uiso 1 1 calc R . .
C33 C 0.21781(11) 1.0635(6) 0.5089(3) 0.0150(17) Uani 1 1 d . . .
H33 H 0.2143 1.1088 0.4691 0.018 Uiso 1 1 calc R . .
C34 C 0.16562(12) 0.7499(6) 0.3387(3) 0.0129(16) Uani 1 1 d . . .
C35 C 0.14555(11) 0.7239(6) 0.3293(3) 0.0127(17) Uani 1 1 d . . .
C36 C 0.12315(13) 0.6955(7) 0.3145(3) 0.0197(17) Uani 1 1 d . A .
C37 C 0.10246(12) 0.6721(7) 0.2986(3) 0.0201(18) Uani 1 1 d . . .
C38 C 0.07044(13) 0.6486(7) 0.1683(3) 0.0231(19) Uani 1 1 d . . .
H38 H 0.0823 0.6719 0.1427 0.028 Uiso 1 1 calc R A .
C39 C 0.06925(13) 0.5361(8) 0.1764(4) 0.034(2) Uani 1 1 d . A .
H39 H 0.0793 0.4917 0.1529 0.040 Uiso 1 1 calc R . .
C40 C 0.05492(16) 0.4754(9) 0.2156(4) 0.047(3) Uani 1 1 d . . .
H40 H 0.0575 0.3956 0.2189 0.056 Uiso 1 1 calc R A .
C41 C 0.03725(17) 0.5172(12) 0.2505(4) 0.060(3) Uani 1 1 d . A .
H41 H 0.0294 0.4615 0.2738 0.072 Uiso 1 1 calc R . .
C42 C 0.02960(14) 0.6280(12) 0.2556(5) 0.054(3) Uani 1 1 d . . .
H42 H 0.0166 0.6392 0.2789 0.065 Uiso 1 1 calc R A .
C43 C 0.03943(16) 0.7260(10) 0.2295(4) 0.052(3) Uani 1 1 d . A .
H43 H 0.0325 0.7956 0.2404 0.063 Uiso 1 1 calc R . .
C44 C 0.05775(16) 0.7387(8) 0.1900(4) 0.042(2) Uani 1 1 d . A .
H44 H 0.0617 0.8137 0.1775 0.051 Uiso 1 1 calc R . .
C45 C 0.08143(11) 0.8801(7) 0.3930(3) 0.0219(18) Uani 1 1 d . A .
C46 C 0.08526(14) 0.9348(8) 0.4554(4) 0.038(2) Uani 1 1 d . . .
H46 H 0.0803 0.8997 0.4944 0.045 Uiso 1 1 calc R A .
C47 C 0.09620(14) 1.0401(8) 0.4624(4) 0.041(2) Uani 1 1 d . A .
H47 H 0.0985 1.0761 0.5058 0.049 Uiso 1 1 calc R . .
C48 C 0.10354(13) 1.0915(8) 0.4073(4) 0.037(2) Uani 1 1 d . . .
H48 H 0.1113 1.1625 0.4126 0.045 Uiso 1 1 calc R A .
C49 C 0.09966(13) 1.0407(8) 0.3431(4) 0.034(2) Uani 1 1 d . A .
H49 H 0.1041 1.0780 0.3042 0.041 Uiso 1 1 calc R . .
C50 C 0.08917(12) 0.9343(7) 0.3371(4) 0.028(2) Uani 1 1 d . . .
H50 H 0.0872 0.8976 0.2938 0.034 Uiso 1 1 calc R A .
C51 C 0.03576(10) 0.7954(8) 0.3953(4) 0.035(2) Uani 0.676(10) 1 d PGDU A 1
C52 C 0.02027(14) 0.7192(8) 0.4180(5) 0.039(2) Uani 0.676(10) 1 d PGDU A 1
H52 H 0.0250 0.6439 0.4306 0.047 Uiso 0.676(10) 1 calc PR A 1
C53 C -0.00213(12) 0.7532(9) 0.4224(5) 0.045(3) Uani 0.676(10) 1 d PGU A 1
H53 H -0.0127 0.7011 0.4379 0.053 Uiso 0.676(10) 1 calc PR A 1
C54 C -0.00906(10) 0.8633(9) 0.4040(4) 0.045(3) Uani 0.676(10) 1 d PGU A 1
H54 H -0.0244 0.8865 0.4070 0.055 Uiso 0.676(10) 1 calc PR A 1
C55 C 0.00642(14) 0.9395(7) 0.3813(5) 0.045(2) Uani 0.676(10) 1 d PGU A 1
H55 H 0.0017 1.0148 0.3687 0.053 Uiso 0.676(10) 1 calc PR A 1
C56 C 0.02883(13) 0.9055(7) 0.3769(5) 0.039(2) Uani 0.676(10) 1 d PGU A 1
H56 H 0.0394 0.9576 0.3614 0.047 Uiso 0.676(10) 1 calc PR A 1
C51B C 0.0375(2) 0.8211(18) 0.3919(10) 0.038(3) Uani 0.324(10) 1 d PGDU A 2
C52B C 0.0249(3) 0.7867(18) 0.4434(9) 0.043(3) Uani 0.324(10) 1 d PGU A 2
H52B H 0.0308 0.7297 0.4750 0.052 Uiso 0.324(10) 1 calc PR A 2
C53B C 0.0037(3) 0.836(2) 0.4486(9) 0.046(3) Uani 0.324(10) 1 d PGU A 2
H53B H -0.0049 0.8122 0.4838 0.056 Uiso 0.324(10) 1 calc PR A 2
C54B C -0.0049(2) 0.9192(18) 0.4024(10) 0.044(3) Uani 0.324(10) 1 d PGU A 2
H54B H -0.0194 0.9527 0.4060 0.053 Uiso 0.324(10) 1 calc PR A 2
C55B C 0.0077(3) 0.9536(16) 0.3510(9) 0.040(3) Uani 0.324(10) 1 d PGU A 2
H55B H 0.0018 1.0106 0.3194 0.048 Uiso 0.324(10) 1 calc PR A 2
C56B C 0.0289(3) 0.9045(19) 0.3457(9) 0.038(3) Uani 0.324(10) 1 d PGU A 2
H56B H 0.0375 0.9281 0.3106 0.045 Uiso 0.324(10) 1 calc PR A 2
C57 C 0.07397(12) 0.6646(7) 0.4610(4) 0.028(2) Uani 1 1 d . A .
H57A H 0.0780 0.7160 0.5005 0.034 Uiso 1 1 calc R . .
H57B H 0.0611 0.6157 0.4710 0.034 Uiso 1 1 calc R . .
C58 C 0.09415(11) 0.5917(7) 0.4511(3) 0.025(2) Uani 1 1 d . A .
H58A H 0.0987 0.5460 0.4928 0.030 Uiso 1 1 calc R . .
H58B H 0.1073 0.6406 0.4432 0.030 Uiso 1 1 calc R . .
C59 C 0.07052(12) 0.3781(7) 0.4073(3) 0.0242(19) Uani 1 1 d . A .
C60 C 0.06613(14) 0.3663(9) 0.4752(4) 0.044(3) Uani 1 1 d . . .
H60 H 0.0714 0.4225 0.5081 0.052 Uiso 1 1 calc R A .
C61 C 0.05405(16) 0.2719(10) 0.4941(4) 0.057(3) Uani 1 1 d . A .
H61 H 0.0513 0.2647 0.5403 0.068 Uiso 1 1 calc R . .
C62 C 0.04599(14) 0.1884(9) 0.4479(4) 0.048(3) Uani 1 1 d . . .
H62 H 0.0378 0.1244 0.4616 0.058 Uiso 1 1 calc R A .
C63 C 0.05038(14) 0.2019(8) 0.3799(4) 0.036(2) Uani 1 1 d . A .
H63 H 0.0450 0.1467 0.3464 0.044 Uiso 1 1 calc R . .
C64 C 0.06248(14) 0.2950(8) 0.3619(4) 0.034(2) Uani 1 1 d . . .
H64 H 0.0654 0.3020 0.3159 0.041 Uiso 1 1 calc R A .
C65 C 0.11405(12) 0.4276(6) 0.3651(4) 0.0223(18) Uani 1 1 d . A .
C66 C 0.11633(13) 0.3783(7) 0.3025(3) 0.028(2) Uani 1 1 d . . .
H66 H 0.1038 0.3794 0.2673 0.033 Uiso 1 1 calc R A .
C67 C 0.13692(13) 0.3270(7) 0.2907(4) 0.027(2) Uani 1 1 d . A .
H67 H 0.1385 0.2942 0.2475 0.033 Uiso 1 1 calc R . .
C68 C 0.15498(13) 0.3249(7) 0.3428(4) 0.027(2) Uani 1 1 d . . .
H68 H 0.1691 0.2912 0.3352 0.033 Uiso 1 1 calc R A .
C69 C 0.15255(12) 0.3714(7) 0.4058(4) 0.029(2) Uani 1 1 d . A .
H69 H 0.1650 0.3693 0.4415 0.035 Uiso 1 1 calc R . .
C70 C 0.13194(12) 0.4209(7) 0.4168(4) 0.027(2) Uani 1 1 d . . .
H70 H 0.1302 0.4507 0.4605 0.032 Uiso 1 1 calc R A .
P1S P 0.21207(3) 0.42518(18) 0.57404(9) 0.0173(4) Uani 1 1 d DU . .
F1S F 0.18490(6) 0.4376(4) 0.5598(2) 0.0371(11) Uani 1 1 d DU . .
F2S F 0.23930(6) 0.4137(4) 0.5878(2) 0.0346(11) Uani 1 1 d DU . .
F3S F 0.21186(7) 0.4793(4) 0.64794(18) 0.0290(10) Uani 1 1 d DU . .
F4S F 0.21484(7) 0.5499(4) 0.5441(2) 0.0405(12) Uani 1 1 d DU . .
F5S F 0.21224(7) 0.3714(4) 0.49992(18) 0.0354(11) Uani 1 1 d DU . .
F6S F 0.20947(7) 0.3015(3) 0.60445(18) 0.0242(9) Uani 1 1 d DU . .
P2S P 0.06510(5) 0.1075(2) 0.15494(12) 0.0479(7) Uani 0.832(6) 1 d PDU B 1
F7S F 0.04248(12) 0.1657(9) 0.1259(4) 0.102(2) Uani 0.832(6) 1 d PDU B 1
F8S F 0.08810(11) 0.0430(7) 0.1804(3) 0.068(2) Uani 0.832(6) 1 d PDU B 1
F9S F 0.07002(14) 0.1955(6) 0.2141(3) 0.0601(18) Uani 0.832(6) 1 d PDU B 1
F10S F 0.07940(13) 0.1832(6) 0.1080(3) 0.068(2) Uani 0.832(6) 1 d PDU B 1
F11S F 0.06058(15) 0.0148(7) 0.0939(3) 0.082(2) Uani 0.832(6) 1 d PDU B 1
F12S F 0.05129(12) 0.0287(6) 0.2009(4) 0.070(2) Uani 0.832(6) 1 d PDU B 1
P2T P 0.06510(5) 0.1075(2) 0.15494(12) 0.0479(7) Uani 0.168(6) 1 d PDU B 2
F7T F 0.0427(4) 0.075(3) 0.1088(13) 0.068(4) Uani 0.168(6) 1 d PDU B 2
F8T F 0.0881(3) 0.141(3) 0.2033(12) 0.068(4) Uani 0.168(6) 1 d PDU B 2
F9T F 0.0520(5) 0.191(2) 0.1998(13) 0.068(4) Uani 0.168(6) 1 d PDU B 2
F10T F 0.0678(6) 0.215(2) 0.1070(14) 0.067(4) Uani 0.168(6) 1 d PDU B 2
F11T F 0.0797(5) 0.026(2) 0.1136(14) 0.067(4) Uani 0.168(6) 1 d PDU B 2
F12T F 0.0611(5) 0.008(2) 0.2064(14) 0.060(4) Uani 0.168(6) 1 d PDU B 2
N1S N 0.11789(11) 0.5514(7) 0.1074(3) 0.0372(19) Uani 1 1 d D . .
C1S C 0.13450(14) 0.5599(7) 0.1448(4) 0.029(2) Uani 1 1 d D . .
C2S C 0.15554(12) 0.5693(7) 0.1909(4) 0.031(2) Uani 1 1 d D . .
H2S1 H 0.1544 0.5235 0.2319 0.046 Uiso 1 1 calc R . .
H2S2 H 0.1582 0.6492 0.2040 0.046 Uiso 1 1 calc R . .
H2S3 H 0.1684 0.5416 0.1682 0.046 Uiso 1 1 calc R . .
N1T N 0.0103(4) 0.442(2) 0.0742(12) 0.139(7) Uani 0.50 1 d PDU C -1
C1T C 0.0029(5) 0.371(3) 0.1082(14) 0.122(7) Uani 0.50 1 d PDU C -1
C2T C 0.0025(5) 0.324(3) 0.1763(14) 0.125(7) Uani 0.50 1 d PDU C -1
H2T1 H -0.0006 0.3859 0.2075 0.187 Uiso 0.50 1 calc P D -1
H2T2 H 0.0174 0.2897 0.1921 0.187 Uiso 0.50 1 calc P E -1
H2T3 H -0.0096 0.2667 0.1752 0.187 Uiso 0.50 1 calc P F -1
O1S O 0.0671(4) 0.120(2) 0.3011(10) 0.046(7) Uani 0.25 1 d P G 2

loop_
_atom_site_aniso_label
_atom_site_aniso_U_11
_atom_site_aniso_U_22
_atom_site_aniso_U_33
_atom_site_aniso_U_23
_atom_site_aniso_U_13
_atom_site_aniso_U_12
Mo1 0.0129(3) 0.0076(3) 0.0090(3) 0.0000(3) 0.0040(2) 0.0005(3)
Mo2 0.0155(3) 0.0263(4) 0.0202(4) -0.0024(3) 0.0011(3) -0.0038(3)
P1 0.0145(10) 0.0079(11) 0.0112(9) 0.0009(8) 0.0018(7) 0.0014(9)
P2 0.0158(10) 0.0065(11) 0.0119(9) 0.0003(8) 0.0034(7) 0.0002(9)
P3 0.0213(11) 0.0277(14) 0.0260(11) -0.0087(10) 0.0052(9) 0.0024(11)
P4 0.0229(11) 0.0227(13) 0.0192(10) -0.0025(9) 0.0046(8) -0.0003(10)
C1 0.010(3) 0.015(3) 0.016(2) 0.000(2) -0.001(2) 0.002(2)
C2 0.013(3) 0.017(3) 0.012(3) 0.002(2) 0.001(2) 0.006(2)
C3 0.019(3) 0.009(3) 0.020(2) 0.004(2) 0.007(2) 0.004(2)
C4 0.023(3) 0.016(3) 0.022(2) -0.004(2) 0.000(2) 0.004(3)
C5 0.020(3) 0.018(3) 0.017(3) -0.006(2) 0.008(2) 0.009(3)
C6 0.016(3) 0.023(3) 0.019(2) 0.003(3) 0.010(2) 0.005(3)
C7 0.008(3) 0.018(3) 0.022(3) 0.005(2) 0.006(2) 0.000(3)
C8 0.021(4) 0.011(4) 0.003(3) 0.003(3) 0.002(3) 0.003(4)
C9 0.016(4) 0.009(4) 0.010(3) 0.002(3) 0.006(3) 0.003(3)
C10 0.012(4) 0.016(5) 0.011(3) 0.001(3) 0.005(3) 0.003(3)
C11 0.023(4) 0.014(5) 0.010(3) 0.007(3) 0.006(3) 0.004(4)
C12 0.024(3) 0.009(3) 0.016(3) 0.003(3) 0.006(3) 0.002(3)
C13 0.022(4) 0.010(4) 0.016(4) -0.005(3) 0.002(3) -0.001(4)
C14 0.012(3) 0.004(3) 0.012(3) 0.000(3) -0.001(2) 0.002(3)
C15 0.023(4) 0.031(5) 0.012(4) 0.006(4) 0.005(3) 0.001(4)
C16 0.013(4) 0.026(5) 0.023(4) 0.004(4) -0.007(3) -0.006(4)
C17 0.038(5) 0.019(5) 0.014(4) -0.004(3) -0.008(3) -0.011(4)
C18 0.031(4) 0.019(5) 0.015(4) 0.002(3) 0.002(3) 0.003(4)
C19 0.018(4) 0.020(5) 0.015(4) 0.003(3) -0.003(3) -0.004(4)
C20 0.015(4) 0.013(4) 0.017(4) 0.005(3) 0.004(3) 0.001(3)
C21 0.014(4) 0.015(4) 0.017(4) 0.001(3) 0.007(3) -0.005(3)
C22 0.009(3) 0.022(5) 0.013(4) -0.003(3) 0.002(3) 0.003(3)
C23 0.026(4) 0.008(4) 0.021(4) -0.005(3) 0.009(3) 0.002(4)
C24 0.019(4) 0.025(5) 0.025(4) -0.001(4) 0.006(3) 0.000(4)
C25 0.021(4) 0.023(5) 0.014(4) 0.003(3) 0.002(3) -0.003(4)
C26 0.014(4) 0.014(5) 0.018(4) 0.000(3) 0.002(3) 0.001(3)
C27 0.024(4) 0.013(5) 0.019(4) -0.006(3) 0.003(3) 0.004(4)
C28 0.014(4) 0.009(4) 0.013(4) 0.003(3) 0.009(3) 0.002(3)
C29 0.016(4) 0.014(5) 0.009(3) 0.006(3) 0.006(3) -0.001(3)
C30 0.022(4) 0.018(5) 0.014(4) 0.001(3) 0.004(3) 0.000(4)
C31 0.017(4) 0.014(4) 0.018(4) -0.007(3) 0.005(3) 0.008(4)
C32 0.015(4) 0.018(5) 0.024(4) -0.002(3) 0.010(3) -0.002(4)
C33 0.022(4) 0.013(4) 0.010(4) 0.002(3) 0.002(3) -0.003(4)
C34 0.026(4) 0.006(4) 0.006(3) -0.002(3) 0.004(3) -0.003(4)
C35 0.011(4) 0.016(5) 0.013(3) -0.002(3) 0.008(3) -0.001(3)
C36 0.035(5) 0.016(4) 0.010(3) -0.007(3) 0.006(3) 0.002(4)
C37 0.017(4) 0.026(5) 0.018(4) -0.001(3) 0.007(3) -0.004(4)
C38 0.031(5) 0.025(5) 0.012(4) -0.001(4) -0.002(3) 0.002(4)
C39 0.026(5) 0.047(7) 0.025(5) -0.013(4) -0.007(4) -0.014(5)
C40 0.058(7) 0.041(7) 0.033(5) -0.013(5) -0.024(5) -0.008(6)
C41 0.044(7) 0.102(11) 0.032(6) -0.004(6) -0.004(5) -0.047(7)
C42 0.013(5) 0.108(11) 0.041(6) -0.009(7) -0.003(4) -0.003(6)
C43 0.044(6) 0.076(9) 0.030(5) -0.007(5) -0.021(4) 0.042(6)
C44 0.065(7) 0.031(6) 0.026(5) -0.001(4) -0.014(4) 0.000(5)
C45 0.012(4) 0.031(5) 0.020(4) 0.003(4) -0.009(3) 0.006(4)
C46 0.047(6) 0.039(6) 0.026(5) -0.006(4) 0.001(4) -0.003(5)
C47 0.050(6) 0.042(7) 0.028(5) -0.007(5) -0.010(4) -0.013(5)
C48 0.038(5) 0.024(6) 0.046(6) -0.002(5) -0.009(4) -0.009(5)
C49 0.025(5) 0.028(6) 0.049(6) 0.002(5) 0.004(4) 0.009(5)
C50 0.021(4) 0.019(5) 0.043(5) -0.011(4) 0.001(4) 0.003(4)
C51 0.020(4) 0.040(5) 0.045(5) -0.002(4) 0.008(4) -0.002(4)
C52 0.025(4) 0.049(6) 0.045(5) 0.000(5) 0.011(4) -0.004(4)
C53 0.022(4) 0.061(6) 0.051(5) 0.004(5) 0.009(4) -0.008(5)
C54 0.023(4) 0.058(6) 0.056(5) -0.003(5) 0.007(4) -0.002(4)
C55 0.027(4) 0.045(5) 0.062(6) -0.006(5) 0.008(5) 0.004(4)
C56 0.022(4) 0.041(5) 0.056(5) -0.004(5) 0.007(4) 0.003(4)
C51B 0.023(5) 0.045(6) 0.048(5) -0.003(5) 0.008(4) -0.002(5)
C52B 0.026(5) 0.053(6) 0.052(5) -0.001(5) 0.013(4) -0.002(5)
C53B 0.025(5) 0.058(7) 0.058(6) 0.002(6) 0.015(5) -0.002(6)
C54B 0.023(5) 0.052(7) 0.058(6) -0.002(6) 0.011(5) -0.003(5)
C55B 0.023(5) 0.044(6) 0.054(6) -0.004(6) 0.010(5) 0.000(5)
C56B 0.023(5) 0.041(6) 0.050(6) -0.006(5) 0.007(5) 0.002(5)
C57 0.033(5) 0.027(6) 0.027(4) -0.006(4) 0.019(4) 0.001(4)
C58 0.018(4) 0.035(6) 0.022(4) -0.003(4) 0.007(3) 0.001(4)
C59 0.022(4) 0.034(5) 0.018(4) -0.005(4) 0.005(3) -0.004(4)
C60 0.052(6) 0.059(7) 0.021(4) 0.003(5) 0.009(4) -0.026(6)
C61 0.067(7) 0.087(9) 0.020(5) -0.003(5) 0.020(5) -0.025(7)
C62 0.046(6) 0.056(7) 0.046(6) 0.000(5) 0.023(5) -0.026(6)
C63 0.046(5) 0.032(6) 0.033(5) -0.002(4) 0.011(4) -0.005(5)
C64 0.057(6) 0.028(5) 0.022(4) -0.003(4) 0.019(4) -0.011(5)
C65 0.030(4) 0.009(4) 0.028(4) -0.001(4) 0.005(4) 0.001(4)
C66 0.039(5) 0.030(5) 0.015(4) 0.001(4) 0.007(3) 0.012(5)
C67 0.039(5) 0.025(5) 0.020(4) -0.001(4) 0.014(4) 0.009(4)
C68 0.026(4) 0.022(5) 0.035(5) 0.001(4) 0.011(4) 0.009(4)
C69 0.023(4) 0.029(5) 0.034(5) -0.009(4) -0.001(4) 0.000(4)
C70 0.030(5) 0.027(5) 0.022(4) -0.008(4) 0.000(3) 0.002(4)
P1S 0.0207(10) 0.0180(12) 0.0138(9) 0.0018(8) 0.0045(8) -0.0040(10)
F1S 0.0212(19) 0.042(3) 0.048(3) -0.006(2) 0.0031(18) 0.004(2)
F2S 0.0198(19) 0.044(3) 0.040(3) 0.000(2) 0.0012(17) -0.004(2)
F3S 0.053(3) 0.018(3) 0.0167(19) -0.0053(18) 0.0089(18) -0.001(2)
F4S 0.048(3) 0.033(3) 0.039(3) 0.027(2) -0.002(2) -0.011(2)
F5S 0.037(2) 0.058(3) 0.0112(18) -0.007(2) 0.0053(17) -0.002(3)
F6S 0.039(2) 0.009(2) 0.027(2) -0.0040(18) 0.0119(18) -0.003(2)
P2S 0.0633(16) 0.0480(18) 0.0337(13) 0.0055(12) 0.0119(11) 0.0014(15)
F7S 0.080(4) 0.118(6) 0.101(5) 0.026(4) -0.013(3) 0.028(4)
F8S 0.070(3) 0.068(5) 0.070(4) 0.009(3) 0.022(3) 0.029(3)
F9S 0.099(5) 0.048(4) 0.039(3) -0.004(3) 0.030(3) 0.008(4)
F10S 0.106(5) 0.059(4) 0.041(3) 0.007(3) 0.025(4) -0.019(4)
F11S 0.105(5) 0.091(5) 0.055(3) -0.023(3) 0.031(3) -0.043(4)
F12S 0.087(5) 0.066(5) 0.066(4) 0.005(3) 0.047(4) -0.005(4)
P2T 0.0633(16) 0.0480(18) 0.0337(13) 0.0055(12) 0.0119(11) 0.0014(15)
F7T 0.071(6) 0.071(9) 0.059(8) 0.006(7) -0.007(6) 0.006(7)
F8T 0.078(6) 0.068(9) 0.055(8) 0.010(7) -0.005(6) -0.001(7)
F9T 0.093(8) 0.059(8) 0.057(8) 0.004(6) 0.023(7) 0.017(8)
F10T 0.085(9) 0.066(7) 0.053(8) 0.025(6) 0.012(7) 0.006(7)
F11T 0.079(8) 0.070(8) 0.056(8) 0.001(7) 0.021(7) 0.015(8)
F12T 0.080(10) 0.054(7) 0.048(8) 0.016(6) 0.016(7) 0.009(8)
N1S 0.036(4) 0.043(5) 0.034(4) -0.019(4) 0.009(3) 0.001(4)
C1S 0.040(5) 0.021(5) 0.029(5) -0.004(4) 0.024(4) 0.003(5)
C2S 0.043(5) 0.028(5) 0.022(4) -0.003(4) 0.009(4) -0.007(5)
N1T 0.143(8) 0.134(8) 0.136(8) -0.002(5) 0.007(5) -0.009(5)
C1T 0.118(8) 0.125(8) 0.122(8) -0.008(4) 0.011(5) -0.003(5)
C2T 0.117(9) 0.128(9) 0.128(8) -0.011(5) 0.014(5) 0.000(5)
O1S 0.068(17) 0.037(16) 0.027(12) 0.001(12) -0.020(11) 0.017(15)

loop_
_atom_type_symbol
_atom_type_description
_atom_type_scat_dispersion_real
_atom_type_scat_dispersion_imag
_atom_type_scat_source
C C 0.0033 0.0016 'International Tables Vol C Tables 4.2.6.8 and 6.1.1.4'
H H 0.0000 0.0000 'International Tables Vol C Tables 4.2.6.8 and 6.1.1.4'
F F 0.0171 0.0103 'International Tables Vol C Tables 4.2.6.8 and 6.1.1.4'
P P 0.1023 0.0942 'International Tables Vol C Tables 4.2.6.8 and 6.1.1.4'
Mo Mo -1.6832 0.6857 'International Tables Vol C Tables 4.2.6.8 and 6.1.1.4'
N N 0.0061 0.0033 'International Tables Vol C Tables 4.2.6.8 and 6.1.1.4'
O O 0.0106 0.0060 'International Tables Vol C Tables 4.2.6.8 and 6.1.1.4'

loop_
_geom_angle_atom_site_label_1
_geom_angle_atom_site_label_2
_geom_angle_atom_site_label_3
_geom_angle
C34 Mo1 C6 131.4(2)
C34 Mo1 C2 122.0(3)
C6 Mo1 C2 87.4(2)
C34 Mo1 C3 96.2(3)
C6 Mo1 C3 87.6(2)
C2 Mo1 C3 35.6(2)
C34 Mo1 C4 88.3(3)
C6 Mo1 C4 67.2(3)
C2 Mo1 C4 67.0(2)
C3 Mo1 C4 35.9(2)
C34 Mo1 C5 102.2(2)
C6 Mo1 C5 36.2(2)
C2 Mo1 C5 86.9(2)
C3 Mo1 C5 67.0(2)
C4 Mo1 C5 35.3(2)
C34 Mo1 C1 156.4(2)
C6 Mo1 C1 66.7(2)
C2 Mo1 C1 35.6(2)
C3 Mo1 C1 66.8(2)
C4 Mo1 C1 86.4(2)
C5 Mo1 C1 86.5(2)
C34 Mo1 C7 166.9(2)
C6 Mo1 C7 35.8(2)
C2 Mo1 C7 66.6(2)
C3 Mo1 C7 86.7(2)
C4 Mo1 C7 86.6(2)
C5 Mo1 C7 67.2(2)
C1 Mo1 C7 35.0(2)
C34 Mo1 P1 75.1(2)
C6 Mo1 P1 90.82(19)
C2 Mo1 P1 157.39(19)
C3 Mo1 P1 166.79(18)
C4 Mo1 P1 132.35(17)
C5 Mo1 P1 104.64(18)
C1 Mo1 P1 124.32(18)
C7 Mo1 P1 99.59(18)
C34 Mo1 P2 81.04(18)
C6 Mo1 P2 142.6(2)
C2 Mo1 P2 88.58(17)
C3 Mo1 P2 109.61(16)
C4 Mo1 P2 142.56(17)
C5 Mo1 P2 175.42(18)
C1 Mo1 P2 89.31(16)
C7 Mo1 P2 110.06(17)
P1 Mo1 P2 79.26(6)
C37 Mo2 C43 127.5(4)
C37 Mo2 C38 88.7(3)
C43 Mo2 C38 66.5(3)
C37 Mo2 C40 125.7(3)
C43 Mo2 C40 86.2(4)
C38 Mo2 C40 65.5(3)
C37 Mo2 C41 160.6(4)
C43 Mo2 C41 66.6(4)
C38 Mo2 C41 85.9(3)
C40 Mo2 C41 35.9(3)
C37 Mo2 C44 98.7(3)
C43 Mo2 C44 36.3(3)
C38 Mo2 C44 35.6(3)
C40 Mo2 C44 86.9(3)
C41 Mo2 C44 87.6(4)
C37 Mo2 C42 162.8(4)
C43 Mo2 C42 35.9(4)
C38 Mo2 C42 86.2(3)
C40 Mo2 C42 66.4(4)
C41 Mo2 C42 35.0(4)
C44 Mo2 C42 68.1(4)
C37 Mo2 C39 99.2(3)
C43 Mo2 C39 85.1(3)
C38 Mo2 C39 33.7(3)
C40 Mo2 C39 35.6(3)
C41 Mo2 C39 66.7(3)
C44 Mo2 C39 65.5(3)
C42 Mo2 C39 85.6(3)
C37 Mo2 P3 84.0(2)
C43 Mo2 P3 84.9(2)
C38 Mo2 P3 137.0(2)
C40 Mo2 P3 147.0(3)
C41 Mo2 P3 112.4(3)
C44 Mo2 P3 104.0(2)
C42 Mo2 P3 88.6(3)
C39 Mo2 P3 169.3(2)
C37 Mo2 P4 75.0(2)
C43 Mo2 P4 151.4(3)
C38 Mo2 P4 138.3(2)
C40 Mo2 P4 93.3(2)
C41 Mo2 P4 97.0(3)
C44 Mo2 P4 172.3(2)
C42 Mo2 P4 119.0(3)
C39 Mo2 P4 110.7(2)
P3 Mo2 P4 79.99(7)
C14 P1 C20 107.6(3)
C14 P1 C9 104.9(3)
C20 P1 C9 100.5(3)
C14 P1 Mo1 114.2(2)
C20 P1 Mo1 106.3(2)
C9 P1 Mo1 121.7(2)
C22 P2 C28 103.2(3)
C22 P2 C21 106.5(3)
C28 P2 C21 104.9(3)
C22 P2 Mo1 116.2(2)
C28 P2 Mo1 116.6(2)
C21 P2 Mo1 108.5(2)
C45 P3 C57 106.4(3)
C45 P3 C51 103.8(4)
C57 P3 C51 103.0(4)
C45 P3 C51B 94.1(7)
C57 P3 C51B 109.4(6)
C51 P3 C51B 10.2(8)
C45 P3 Mo2 118.3(2)
C57 P3 Mo2 107.2(3)
C51 P3 Mo2 116.7(3)
C51B P3 Mo2 120.3(6)
C59 P4 C65 102.5(3)
C59 P4 C58 106.6(3)
C65 P4 C58 104.7(3)
C59 P4 Mo2 120.3(2)
C65 P4 Mo2 116.5(2)
C58 P4 Mo2 104.8(3)
C7 C1 C2 127.9(6)
C7 C1 Mo1 72.5(4)
C2 C1 Mo1 69.6(4)
C7 C1 H1 116.0
C2 C1 H1 116.0
Mo1 C1 H1 137.6
C3 C2 C1 130.0(6)
C3 C2 Mo1 72.6(4)
C1 C2 Mo1 74.7(4)
C3 C2 H2 115.0
C1 C2 H2 115.0
Mo1 C2 H2 131.7
C2 C3 C4 127.8(7)
C2 C3 Mo1 71.8(4)
C4 C3 Mo1 72.1(4)
C2 C3 H3 116.1
C4 C3 H3 116.1
Mo1 C3 H3 134.8
C5 C4 C3 129.9(7)
C5 C4 Mo1 73.4(4)
C3 C4 Mo1 72.1(4)
C5 C4 H4 115.1
C3 C4 H4 115.1
Mo1 C4 H4 134.4
C4 C5 C6 126.9(6)
C4 C5 Mo1 71.2(4)
C6 C5 Mo1 70.3(4)
C4 C5 H5 116.5
C6 C5 H5 116.5
Mo1 C5 H5 137.5
C7 C6 C5 129.8(7)
C7 C6 Mo1 74.8(3)
C5 C6 Mo1 73.5(3)
C7 C6 H6 115.1
C5 C6 H6 115.1
Mo1 C6 H6 130.1
C1 C7 C6 127.4(7)
C1 C7 Mo1 72.4(3)
C6 C7 Mo1 69.4(4)
C1 C7 H7 116.3
C6 C7 H7 116.3
Mo1 C7 H7 137.5
C13 C8 C9 120.9(6)
C13 C8 H8 119.5
C9 C8 H8 119.5
C10 C9 C8 118.3(6)
C10 C9 P1 122.6(5)
C8 C9 P1 119.0(5)
C9 C10 C11 121.1(6)
C9 C10 H10 119.4
C11 C10 H10 119.4
C12 C11 C10 119.5(7)
C12 C11 H11 120.3
C10 C11 H11 120.3
C11 C12 C13 120.4(7)
C11 C12 H12 119.8
C13 C12 H12 119.8
C8 C13 C12 119.8(7)
C8 C13 H13 120.1
C12 C13 H13 120.1
C15 C14 C19 118.2(6)
C15 C14 P1 122.9(5)
C19 C14 P1 118.5(5)
C16 C15 C14 120.9(6)
C16 C15 H15 119.6
C14 C15 H15 119.6
C15 C16 C17 120.3(7)
C15 C16 H16 119.9
C17 C16 H16 119.9
C16 C17 C18 119.3(7)
C16 C17 H17 120.4
C18 C17 H17 120.4
C19 C18 C17 119.9(7)
C19 C18 H18 120.0
C17 C18 H18 120.0
C18 C19 C14 121.3(6)
C18 C19 H19 119.3
C14 C19 H19 119.3
C21 C20 P1 109.7(4)
C21 C20 H20A 109.7
P1 C20 H20A 109.7
C21 C20 H20B 109.7
P1 C20 H20B 109.7
H20A C20 H20B 108.2
C20 C21 P2 110.0(5)
C20 C21 H21A 109.7
P2 C21 H21A 109.7
C20 C21 H21B 109.7
P2 C21 H21B 109.7
H21A C21 H21B 108.2
C27 C22 C23 120.0(6)
C27 C22 P2 119.4(5)
C23 C22 P2 120.5(6)
C24 C23 C22 119.8(7)
C24 C23 H23 120.1
C22 C23 H23 120.1
C23 C24 C25 120.5(7)
C23 C24 H24 119.7
C25 C24 H24 119.7
C24 C25 C26 120.3(7)
C24 C25 H25 119.8
C26 C25 H25 119.8
C25 C26 C27 118.1(7)
C25 C26 H26 120.9
C27 C26 H26 120.9
C22 C27 C26 121.2(6)
C22 C27 H27 119.4
C26 C27 H27 119.4
C33 C28 C29 119.9(6)
C33 C28 P2 121.5(5)
C29 C28 P2 118.4(5)
C30 C29 C28 119.3(7)
C30 C29 H29 120.4
C28 C29 H29 120.4
C29 C30 C31 121.3(7)
C29 C30 H30 119.3
C31 C30 H30 119.3
C30 C31 C32 120.0(7)
C30 C31 H31 120.0
C32 C31 H31 120.0
C31 C32 C33 119.5(7)
C31 C32 H32 120.3
C33 C32 H32 120.3
C28 C33 C32 120.1(7)
C28 C33 H33 119.9
C32 C33 H33 119.9
C35 C34 Mo1 177.0(7)
C34 C35 C36 176.4(7)
C37 C36 C35 177.5(8)
C36 C37 Mo2 174.1(6)
C39 C38 C44 132.6(8)
C39 C38 Mo2 75.5(5)
C44 C38 Mo2 72.8(4)
C39 C38 H38 113.7
C44 C38 H38 113.7
Mo2 C38 H38 132.7
C38 C39 C40 127.7(9)
C38 C39 Mo2 70.8(5)
C40 C39 Mo2 70.5(5)
C38 C39 H39 116.2
C40 C39 H39 116.2
Mo2 C39 H39 138.8
C41 C40 C39 128.6(10)
C41 C40 Mo2 72.1(5)
C39 C40 Mo2 74.0(5)
C41 C40 H40 115.7
C39 C40 H40 115.7
Mo2 C40 H40 132.2
C42 C41 C40 129.1(10)
C42 C41 Mo2 74.0(6)
C40 C41 Mo2 72.0(5)
C42 C41 H41 115.4
C40 C41 H41 115.4
Mo2 C41 H41 132.8
C41 C42 C43 125.9(9)
C41 C42 Mo2 71.0(5)
C43 C42 Mo2 69.6(5)
C41 C42 H42 117.1
C43 C42 H42 117.1
Mo2 C42 H42 137.9
C42 C43 C44 131.4(9)
C42 C43 Mo2 74.5(5)
C44 C43 Mo2 73.0(5)
C42 C43 H43 114.3
C44 C43 H43 114.3
Mo2 C43 H43 132.9
C38 C44 C43 124.3(9)
C38 C44 Mo2 71.5(5)
C43 C44 Mo2 70.7(5)
C38 C44 H44 117.9
C43 C44 H44 117.9
Mo2 C44 H44 133.8
C46 C45 C50 117.3(8)
C46 C45 P3 120.7(6)
C50 C45 P3 121.7(6)
C45 C46 C47 121.5(8)
C45 C46 H46 119.2
C47 C46 H46 119.2
C48 C47 C46 120.2(8)
C48 C47 H47 119.9
C46 C47 H47 119.9
C47 C48 C49 120.3(9)
C47 C48 H48 119.9
C49 C48 H48 119.9
C50 C49 C48 118.9(8)
C50 C49 H49 120.5
C48 C49 H49 120.5
C49 C50 C45 121.6(8)
C49 C50 H50 119.2
C45 C50 H50 119.2
C52 C51 C56 120.0
C52 C51 P3 121.0(5)
C56 C51 P3 118.9(5)
C51 C52 C53 120.0
C51 C52 H52 120.0
C53 C52 H52 120.0
C54 C53 C52 120.0
C54 C53 H53 120.0
C52 C53 H53 120.0
C55 C54 C53 120.0
C55 C54 H54 120.0
C53 C54 H54 120.0
C54 C55 C56 120.0
C54 C55 H55 120.0
C56 C55 H55 120.0
C55 C56 C51 120.0
C55 C56 H56 120.0
C51 C56 H56 120.0
C52B C51B C56B 120.0
C52B C51B P3 119.2(11)
C56B C51B P3 120.8(11)
C51B C52B C53B 120.0
C51B C52B H52B 120.0
C53B C52B H52B 120.0
C52B C53B C54B 120.0
C52B C53B H53B 120.0
C54B C53B H53B 120.0
C53B C54B C55B 120.0
C53B C54B H54B 120.0
C55B C54B H54B 120.0
C56B C55B C54B 120.0
C56B C55B H55B 120.0
C54B C55B H55B 120.0
C55B C56B C51B 120.0
C55B C56B H56B 120.0
C51B C56B H56B 120.0
C58 C57 P3 110.4(5)
C58 C57 H57A 109.6
P3 C57 H57A 109.6
C58 C57 H57B 109.6
P3 C57 H57B 109.6
H57A C57 H57B 108.1
C57 C58 P4 110.1(5)
C57 C58 H58A 109.6
P4 C58 H58A 109.6
C57 C58 H58B 109.6
P4 C58 H58B 109.6
H58A C58 H58B 108.2
C64 C59 C60 117.7(8)
C64 C59 P4 118.8(5)
C60 C59 P4 123.4(6)
C61 C60 C59 119.8(8)
C61 C60 H60 120.1
C59 C60 H60 120.1
C62 C61 C60 122.1(8)
C62 C61 H61 118.9
C60 C61 H61 118.9
C61 C62 C63 117.5(8)
C61 C62 H62 121.3
C63 C62 H62 121.3
C64 C63 C62 119.8(8)
C64 C63 H63 120.1
C62 C63 H63 120.1
C59 C64 C63 123.1(7)
C59 C64 H64 118.5
C63 C64 H64 118.5
C70 C65 C66 119.2(7)
C70 C65 P4 121.8(6)
C66 C65 P4 119.0(6)
C65 C66 C67 120.8(7)
C65 C66 H66 119.6
C67 C66 H66 119.6
C68 C67 C66 118.9(7)
C68 C67 H67 120.5
C66 C67 H67 120.5
C69 C68 C67 120.4(7)
C69 C68 H68 119.8
C67 C68 H68 119.8
C68 C69 C70 119.8(7)
C68 C69 H69 120.1
C70 C69 H69 120.1
C65 C70 C69 120.8(7)
C65 C70 H70 119.6
C69 C70 H70 119.6
F6S P1S F3S 90.3(2)
F6S P1S F4S 179.5(3)
F3S P1S F4S 89.2(2)
F6S P1S F1S 90.5(2)
F3S P1S F1S 90.1(2)
F4S P1S F1S 89.8(3)
F6S P1S F5S 89.8(2)
F3S P1S F5S 179.8(3)
F4S P1S F5S 90.6(2)
F1S P1S F5S 89.8(2)
F6S P1S F2S 90.0(2)
F3S P1S F2S 90.0(2)
F4S P1S F2S 89.6(2)
F1S P1S F2S 179.5(3)
F5S P1S F2S 90.1(2)
F7S P2S F9S 93.2(5)
F7S P2S F8S 176.3(5)
F9S P2S F8S 90.4(4)
F7S P2S F12S 89.5(4)
F9S P2S F12S 91.0(4)
F8S P2S F12S 91.0(4)
F7S P2S F10S 91.7(4)
F9S P2S F10S 90.2(4)
F8S P2S F10S 87.7(4)
F12S P2S F10S 178.2(4)
F7S P2S F11S 88.1(5)
F9S P2S F11S 178.7(5)
F8S P2S F11S 88.3(4)
F12S P2S F11S 89.2(4)
F10S P2S F11S 89.5(4)
N1S C1S C2S 179.0(9)
C1S C2S H2S1 109.5
C1S C2S H2S2 109.5
H2S1 C2S H2S2 109.5
C1S C2S H2S3 109.5
H2S1 C2S H2S3 109.5
H2S2 C2S H2S3 109.5
N1T C1T C2T 147(3)
C1T C2T H2T1 109.5
C1T C2T H2T2 109.5
H2T1 C2T H2T2 109.5
C1T C2T H2T3 109.5
H2T1 C2T H2T3 109.5
H2T2 C2T H2T3 109.5

loop_
_geom_bond_atom_site_label_1
_geom_bond_atom_site_label_2
_geom_bond_distance
Mo1 C34 2.041(7)
Mo1 C6 2.276(6)
Mo1 C2 2.279(6)
Mo1 C3 2.289(7)
Mo1 C4 2.290(7)
Mo1 C5 2.318(6)
Mo1 C1 2.345(6)
Mo1 C7 2.347(6)
Mo1 P1 2.5070(19)
Mo1 P2 2.5238(17)
Mo2 C37 2.024(7)
Mo2 C43 2.256(8)
Mo2 C38 2.269(7)
Mo2 C40 2.281(9)
Mo2 C41 2.282(9)
Mo2 C44 2.286(8)
Mo2 C42 2.320(8)
Mo2 C39 2.327(8)
Mo2 P3 2.526(2)
Mo2 P4 2.539(2)
P1 C14 1.810(6)
P1 C20 1.829(6)
P1 C9 1.833(7)
P2 C22 1.831(7)
P2 C28 1.832(7)
P2 C21 1.847(7)
P3 C45 1.801(8)
P3 C57 1.848(8)
P3 C51 1.848(6)
P3 C51B 1.849(11)
P4 C59 1.826(8)
P4 C65 1.828(7)
P4 C58 1.844(7)
C1 C7 1.412(8)
C1 C2 1.417(9)
C1 H1 0.9500
C2 C3 1.398(9)
C2 H2 0.9500
C3 C4 1.410(8)
C3 H3 0.9500
C4 C5 1.398(9)
C4 H4 0.9500
C5 C6 1.428(10)
C5 H5 0.9500
C6 C7 1.423(9)
C6 H6 0.9500
C7 H7 0.9500
C8 C13 1.379(9)
C8 C9 1.399(9)
C8 H8 0.9500
C9 C10 1.374(9)
C10 C11 1.407(9)
C10 H10 0.9500
C11 C12 1.364(9)
C11 H11 0.9500
C12 C13 1.388(9)
C12 H12 0.9500
C13 H13 0.9500
C14 C15 1.392(8)
C14 C19 1.398(8)
C15 C16 1.382(9)
C15 H15 0.9500
C16 C17 1.388(9)
C16 H16 0.9500
C17 C18 1.399(9)
C17 H17 0.9500
C18 C19 1.372(9)
C18 H18 0.9500
C19 H19 0.9500
C20 C21 1.517(8)
C20 H20A 0.9900
C20 H20B 0.9900
C21 H21A 0.9900
C21 H21B 0.9900
C22 C27 1.373(10)
C22 C23 1.392(8)
C23 C24 1.374(9)
C23 H23 0.9500
C24 C25 1.392(10)
C24 H24 0.9500
C25 C26 1.397(9)
C25 H25 0.9500
C26 C27 1.404(9)
C26 H26 0.9500
C27 H27 0.9500
C28 C33 1.381(9)
C28 C29 1.408(9)
C29 C30 1.379(9)
C29 H29 0.9500
C30 C31 1.382(9)
C30 H30 0.9500
C31 C32 1.384(9)
C31 H31 0.9500
C32 C33 1.414(9)
C32 H32 0.9500
C33 H33 0.9500
C34 C35 1.211(9)
C35 C36 1.355(9)
C36 C37 1.249(9)
C38 C39 1.333(11)
C38 C44 1.393(11)
C38 H38 0.9500
C39 C40 1.407(11)
C39 H39 0.9500
C40 C41 1.405(12)
C40 H40 0.9500
C41 C42 1.384(15)
C41 H41 0.9500
C42 C43 1.413(14)
C42 H42 0.9500
C43 C44 1.414(12)
C43 H43 0.9500
C44 H44 0.9500
C45 C46 1.382(10)
C45 C50 1.399(10)
C46 C47 1.393(12)
C46 H46 0.9500
C47 C48 1.361(10)
C47 H47 0.9500
C48 C49 1.393(11)
C48 H48 0.9500
C49 C50 1.392(11)
C49 H49 0.9500
C50 H50 0.9500
C51 C52 1.3900
C51 C56 1.3900
C52 C53 1.3900
C52 H52 0.9500
C53 C54 1.3900
C53 H53 0.9500
C54 C55 1.3900
C54 H54 0.9500
C55 C56 1.3900
C55 H55 0.9500
C56 H56 0.9500
C51B C52B 1.3900
C51B C56B 1.3900
C52B C53B 1.3900
C52B H52B 0.9500
C53B C54B 1.3900
C53B H53B 0.9500
C54B C55B 1.3900
C54B H54B 0.9500
C55B C56B 1.3900
C55B H55B 0.9500
C56B H56B 0.9500
C57 C58 1.496(9)
C57 H57A 0.9900
C57 H57B 0.9900
C58 H58A 0.9900
C58 H58B 0.9900
C59 C64 1.368(11)
C59 C60 1.402(9)
C60 C61 1.392(12)
C60 H60 0.9500
C61 C62 1.381(12)
C61 H61 0.9500
C62 C63 1.409(10)
C62 H62 0.9500
C63 C64 1.375(11)
C63 H63 0.9500
C64 H64 0.9500
C65 C70 1.373(10)
C65 C66 1.386(9)
C66 C67 1.399(9)
C66 H66 0.9500
C67 C68 1.384(10)
C67 H67 0.9500
C68 C69 1.382(9)
C68 H68 0.9500
C69 C70 1.386(9)
C69 H69 0.9500
C70 H70 0.9500
P1S F6S 1.586(4)
P1S F3S 1.592(4)
P1S F4S 1.594(4)
P1S F1S 1.595(4)
P1S F5S 1.595(4)
P1S F2S 1.597(4)
P2S F7S 1.541(7)
P2S F9S 1.560(6)
P2S F8S 1.577(6)
P2S F12S 1.587(6)
P2S F10S 1.597(6)
P2S F11S 1.620(7)
N1S C1S 1.154(9)
C1S C2S 1.446(11)
C2S H2S1 0.9800
C2S H2S2 0.9800
C2S H2S3 0.9800
N1T C1T 1.192(19)
C1T C2T 1.451(19)
C2T H2T1 0.9800
C2T H2T2 0.9800
C2T H2T3 0.9800

loop_
_geom_torsion_atom_site_label_1
_geom_torsion_atom_site_label_2
_geom_torsion_atom_site_label_3
_geom_torsion_atom_site_label_4
_geom_torsion
C34 Mo1 P1 C14 -56.5(3)
C6 Mo1 P1 C14 76.4(3)
C2 Mo1 P1 C14 161.4(4)
C3 Mo1 P1 C14 -6.6(7)
C4 Mo1 P1 C14 17.1(3)
C5 Mo1 P1 C14 42.5(3)
C1 Mo1 P1 C14 138.3(3)
C7 Mo1 P1 C14 111.2(3)
P2 Mo1 P1 C14 -140.0(2)
C34 Mo1 P1 C20 62.1(3)
C6 Mo1 P1 C20 -165.1(3)
C2 Mo1 P1 C20 -80.0(5)
C3 Mo1 P1 C20 112.0(7)
C4 Mo1 P1 C20 135.6(3)
C5 Mo1 P1 C20 161.1(3)
C1 Mo1 P1 C20 -103.1(3)
C7 Mo1 P1 C20 -130.2(3)
P2 Mo1 P1 C20 -21.4(2)
C34 Mo1 P1 C9 176.0(3)
C6 Mo1 P1 C9 -51.2(3)
C2 Mo1 P1 C9 33.9(5)
C3 Mo1 P1 C9 -134.1(7)
C4 Mo1 P1 C9 -110.5(3)
C5 Mo1 P1 C9 -85.0(3)
C1 Mo1 P1 C9 10.8(3)
C7 Mo1 P1 C9 -16.3(3)
P2 Mo1 P1 C9 92.5(2)
C34 Mo1 P2 C22 39.6(3)
C6 Mo1 P2 C22 -166.9(4)
C2 Mo1 P2 C22 -83.1(3)
C3 Mo1 P2 C22 -53.8(3)
C4 Mo1 P2 C22 -35.6(4)
C5 Mo1 P2 C22 -95(2)
C1 Mo1 P2 C22 -118.8(3)
C7 Mo1 P2 C22 -147.6(3)
P1 Mo1 P2 C22 116.0(2)
C34 Mo1 P2 C28 161.6(3)
C6 Mo1 P2 C28 -44.9(4)
C2 Mo1 P2 C28 38.9(3)
C3 Mo1 P2 C28 68.2(3)
C4 Mo1 P2 C28 86.4(4)
C5 Mo1 P2 C28 27(2)
C1 Mo1 P2 C28 3.2(3)
C7 Mo1 P2 C28 -25.6(3)
P1 Mo1 P2 C28 -121.9(3)
C34 Mo1 P2 C21 -80.3(3)
C6 Mo1 P2 C21 73.2(4)
C2 Mo1 P2 C21 157.0(3)
C3 Mo1 P2 C21 -173.7(3)
C4 Mo1 P2 C21 -155.5(4)
C5 Mo1 P2 C21 145(2)
C1 Mo1 P2 C21 121.3(3)
C7 Mo1 P2 C21 92.5(3)
P1 Mo1 P2 C21 -3.9(2)
C37 Mo2 P3 C45 37.6(3)
C43 Mo2 P3 C45 -91.0(4)
C38 Mo2 P3 C45 -43.9(4)
C40 Mo2 P3 C45 -166.1(5)
C41 Mo2 P3 C45 -153.1(4)
C44 Mo2 P3 C45 -59.9(4)
C42 Mo2 P3 C45 -126.8(4)
C39 Mo2 P3 C45 -70.2(11)
P4 Mo2 P3 C45 113.4(3)
C37 Mo2 P3 C57 -82.6(3)
C43 Mo2 P3 C57 148.8(4)
C38 Mo2 P3 C57 -164.1(4)
C40 Mo2 P3 C57 73.7(5)
C41 Mo2 P3 C57 86.7(4)
C44 Mo2 P3 C57 180.0(3)
C42 Mo2 P3 C57 113.0(4)
C39 Mo2 P3 C57 169.7(11)
P4 Mo2 P3 C57 -6.8(3)
C37 Mo2 P3 C51 162.6(4)
C43 Mo2 P3 C51 34.0(5)
C38 Mo2 P3 C51 81.0(5)
C40 Mo2 P3 C51 -41.1(6)
C41 Mo2 P3 C51 -28.1(5)
C44 Mo2 P3 C51 65.1(4)
C42 Mo2 P3 C51 -1.9(5)
C39 Mo2 P3 C51 54.8(12)
P4 Mo2 P3 C51 -121.6(4)
C37 Mo2 P3 C51B 151.7(8)
C43 Mo2 P3 C51B 23.1(8)
C38 Mo2 P3 C51B 70.2(8)
C40 Mo2 P3 C51B -52.0(9)
C41 Mo2 P3 C51B -39.0(8)
C44 Mo2 P3 C51B 54.2(8)
C42 Mo2 P3 C51B -12.7(8)
C39 Mo2 P3 C51B 43.9(14)
P4 Mo2 P3 C51B -132.5(8)
C37 Mo2 P4 C59 -172.3(3)
C43 Mo2 P4 C59 42.0(6)
C38 Mo2 P4 C59 -102.0(4)
C40 Mo2 P4 C59 -46.2(4)
C41 Mo2 P4 C59 -10.3(4)
C44 Mo2 P4 C59 -137.0(17)
C42 Mo2 P4 C59 18.5(4)
C39 Mo2 P4 C59 -78.0(3)
P3 Mo2 P4 C59 101.3(3)
C37 Mo2 P4 C65 -47.4(3)
C43 Mo2 P4 C65 166.9(6)
C38 Mo2 P4 C65 22.9(4)
C40 Mo2 P4 C65 78.7(4)
C41 Mo2 P4 C65 114.6(4)
C44 Mo2 P4 C65 -12.1(17)
C42 Mo2 P4 C65 143.4(4)
C39 Mo2 P4 C65 46.9(4)
P3 Mo2 P4 C65 -133.8(3)
C37 Mo2 P4 C58 67.8(3)
C43 Mo2 P4 C58 -77.9(6)
C38 Mo2 P4 C58 138.1(4)
C40 Mo2 P4 C58 -166.1(3)
C41 Mo2 P4 C58 -130.2(4)
C44 Mo2 P4 C58 103.1(17)
C42 Mo2 P4 C58 -101.4(4)
C39 Mo2 P4 C58 162.1(3)
P3 Mo2 P4 C58 -18.6(2)
C34 Mo1 C1 C7 166.7(6)
C6 Mo1 C1 C7 22.5(4)
C2 Mo1 C1 C7 143.5(6)
C3 Mo1 C1 C7 120.3(4)
C4 Mo1 C1 C7 89.3(4)
C5 Mo1 C1 C7 53.9(4)
P1 Mo1 C1 C7 -51.5(5)
P2 Mo1 C1 C7 -128.0(4)
C34 Mo1 C1 C2 23.2(8)
C6 Mo1 C1 C2 -121.0(5)
C3 Mo1 C1 C2 -23.2(4)
C4 Mo1 C1 C2 -54.3(4)
C5 Mo1 C1 C2 -89.6(4)
C7 Mo1 C1 C2 -143.5(6)
P1 Mo1 C1 C2 165.0(3)
P2 Mo1 C1 C2 88.5(4)
C7 C1 C2 C3 4.7(12)
Mo1 C1 C2 C3 50.7(7)
C7 C1 C2 Mo1 -46.0(6)
C34 Mo1 C2 C3 49.1(4)
C6 Mo1 C2 C3 -89.6(4)
C4 Mo1 C2 C3 -23.2(4)
C5 Mo1 C2 C3 -53.3(4)
C1 Mo1 C2 C3 -141.6(6)
C7 Mo1 C2 C3 -119.7(4)
P1 Mo1 C2 C3 -175.3(3)
P2 Mo1 C2 C3 127.6(3)
C34 Mo1 C2 C1 -169.3(4)
C6 Mo1 C2 C1 52.0(4)
C3 Mo1 C2 C1 141.6(6)
C4 Mo1 C2 C1 118.3(4)
C5 Mo1 C2 C1 88.2(4)
C7 Mo1 C2 C1 21.8(4)
P1 Mo1 C2 C1 -33.8(6)
P2 Mo1 C2 C1 -90.8(4)
C1 C2 C3 C4 -3.2(12)
Mo1 C2 C3 C4 48.3(6)
C1 C2 C3 Mo1 -51.5(7)
C34 Mo1 C3 C2 -139.8(4)
C6 Mo1 C3 C2 88.8(4)
C4 Mo1 C3 C2 141.7(6)
C5 Mo1 C3 C2 119.5(4)
C1 Mo1 C3 C2 23.2(3)
C7 Mo1 C3 C2 53.0(4)
P1 Mo1 C3 C2 172.1(5)
P2 Mo1 C3 C2 -57.2(4)
C34 Mo1 C3 C4 78.4(4)
C6 Mo1 C3 C4 -52.9(4)
C2 Mo1 C3 C4 -141.7(6)
C5 Mo1 C3 C4 -22.2(4)
C1 Mo1 C3 C4 -118.5(4)
C7 Mo1 C3 C4 -88.7(4)
P1 Mo1 C3 C4 30.4(9)
P2 Mo1 C3 C4 161.1(3)
C2 C3 C4 C5 0.5(12)
Mo1 C3 C4 C5 48.7(7)
C2 C3 C4 Mo1 -48.2(6)
C34 Mo1 C4 C5 114.0(4)
C6 Mo1 C4 C5 -22.8(4)
C2 Mo1 C4 C5 -120.0(4)
C3 Mo1 C4 C5 -143.0(6)
C1 Mo1 C4 C5 -89.0(4)
C7 Mo1 C4 C5 -53.9(4)
P1 Mo1 C4 C5 46.0(5)
P2 Mo1 C4 C5 -173.1(3)
C34 Mo1 C4 C3 -103.0(4)
C6 Mo1 C4 C3 120.2(4)
C2 Mo1 C4 C3 23.1(4)
C5 Mo1 C4 C3 143.0(6)
C1 Mo1 C4 C3 54.0(4)
C7 Mo1 C4 C3 89.1(4)
P1 Mo1 C4 C3 -171.0(3)
P2 Mo1 C4 C3 -30.1(5)
C3 C4 C5 C6 -2.6(12)
Mo1 C4 C5 C6 45.5(6)
C3 C4 C5 Mo1 -48.2(7)
C34 Mo1 C5 C4 -69.1(4)
C6 Mo1 C5 C4 142.7(6)
C2 Mo1 C5 C4 53.0(4)
C3 Mo1 C5 C4 22.5(4)
C1 Mo1 C5 C4 88.7(4)
C7 Mo1 C5 C4 118.9(4)
P1 Mo1 C5 C4 -146.7(4)
P2 Mo1 C5 C4 65(3)
C34 Mo1 C5 C6 148.2(4)
C2 Mo1 C5 C6 -89.7(4)
C3 Mo1 C5 C6 -120.2(4)
C4 Mo1 C5 C6 -142.7(6)
C1 Mo1 C5 C6 -54.0(4)
C7 Mo1 C5 C6 -23.8(4)
P1 Mo1 C5 C6 70.6(4)
P2 Mo1 C5 C6 -78(3)
C4 C5 C6 C7 7.1(11)
Mo1 C5 C6 C7 53.0(6)
C4 C5 C6 Mo1 -45.9(6)
C34 Mo1 C6 C7 176.1(4)
C2 Mo1 C6 C7 -52.1(4)
C3 Mo1 C6 C7 -87.8(4)
C4 Mo1 C6 C7 -118.2(5)
C5 Mo1 C6 C7 -140.5(6)
C1 Mo1 C6 C7 -22.1(4)
P1 Mo1 C6 C7 105.4(4)
P2 Mo1 C6 C7 32.1(6)
C34 Mo1 C6 C5 -43.4(6)
C2 Mo1 C6 C5 88.4(4)
C3 Mo1 C6 C5 52.8(4)
C4 Mo1 C6 C5 22.3(4)
C1 Mo1 C6 C5 118.4(5)
C7 Mo1 C6 C5 140.5(6)
P1 Mo1 C6 C5 -114.1(4)
P2 Mo1 C6 C5 172.6(3)
C2 C1 C7 C6 -0.1(11)
Mo1 C1 C7 C6 -45.1(6)
C2 C1 C7 Mo1 45.0(6)
C5 C6 C7 C1 -6.3(11)
Mo1 C6 C7 C1 46.2(6)
C5 C6 C7 Mo1 -52.5(6)
C34 Mo1 C7 C1 -156.0(11)
C6 Mo1 C7 C1 -143.0(7)
C2 Mo1 C7 C1 -22.2(4)
C3 Mo1 C7 C1 -52.6(4)
C4 Mo1 C7 C1 -88.5(4)
C5 Mo1 C7 C1 -119.0(5)
P1 Mo1 C7 C1 139.1(4)
P2 Mo1 C7 C1 57.1(4)
C34 Mo1 C7 C6 -13.0(14)
C2 Mo1 C7 C6 120.9(5)
C3 Mo1 C7 C6 90.4(5)
C4 Mo1 C7 C6 54.5(4)
C5 Mo1 C7 C6 24.0(4)
C1 Mo1 C7 C6 143.0(7)
P1 Mo1 C7 C6 -77.9(4)
P2 Mo1 C7 C6 -159.9(4)
C13 C8 C9 C10 0.7(9)
C13 C8 C9 P1 -175.4(5)
C14 P1 C9 C10 28.2(6)
C20 P1 C9 C10 -83.4(6)
Mo1 P1 C9 C10 159.8(4)
C14 P1 C9 C8 -155.8(5)
C20 P1 C9 C8 92.6(5)
Mo1 P1 C9 C8 -24.2(6)
C8 C9 C10 C11 -1.4(9)
P1 C9 C10 C11 174.6(5)
C9 C10 C11 C12 1.6(9)
C10 C11 C12 C13 -1.0(9)
C9 C8 C13 C12 -0.1(10)
C11 C12 C13 C8 0.3(10)
C20 P1 C14 C15 -10.2(7)
C9 P1 C14 C15 -116.7(6)
Mo1 P1 C14 C15 107.6(6)
C20 P1 C14 C19 176.5(6)
C9 P1 C14 C19 70.0(6)
Mo1 P1 C14 C19 -65.7(6)
C19 C14 C15 C16 -0.2(11)
P1 C14 C15 C16 -173.5(6)
C14 C15 C16 C17 2.2(12)
C15 C16 C17 C18 -2.4(12)
C16 C17 C18 C19 0.6(11)
C17 C18 C19 C14 1.5(11)
C15 C14 C19 C18 -1.6(11)
P1 C14 C19 C18 172.0(6)
C14 P1 C20 C21 173.5(5)
C9 P1 C20 C21 -77.0(5)
Mo1 P1 C20 C21 50.7(5)
P1 C20 C21 P2 -56.2(5)
C22 P2 C21 C20 -90.8(5)
C28 P2 C21 C20 160.3(4)
Mo1 P2 C21 C20 35.0(5)
C28 P2 C22 C27 -97.1(6)
C21 P2 C22 C27 152.7(6)
Mo1 P2 C22 C27 31.7(6)
C28 P2 C22 C23 78.1(6)
C21 P2 C22 C23 -32.1(6)
Mo1 P2 C22 C23 -153.1(5)
C27 C22 C23 C24 -1.2(10)
P2 C22 C23 C24 -176.4(5)
C22 C23 C24 C25 1.0(11)
C23 C24 C25 C26 0.4(11)
C24 C25 C26 C27 -1.5(10)
C23 C22 C27 C26 0.1(11)
P2 C22 C27 C26 175.3(5)
C25 C26 C27 C22 1.2(10)
C22 P2 C28 C33 -150.5(5)
C21 P2 C28 C33 -39.2(6)
Mo1 P2 C28 C33 80.9(6)
C22 P2 C28 C29 35.3(6)
C21 P2 C28 C29 146.6(5)
Mo1 P2 C28 C29 -93.3(5)
C33 C28 C29 C30 0.9(10)
P2 C28 C29 C30 175.2(5)
C28 C29 C30 C31 -1.0(10)
C29 C30 C31 C32 1.2(10)
C30 C31 C32 C33 -1.2(10)
C29 C28 C33 C32 -1.0(10)
P2 C28 C33 C32 -175.1(5)
C31 C32 C33 C28 1.2(10)
C6 Mo1 C34 C35 -94(10)
C2 Mo1 C34 C35 147(10)
C3 Mo1 C34 C35 174(100)
C4 Mo1 C34 C35 -151(10)
C5 Mo1 C34 C35 -119(10)
C1 Mo1 C34 C35 132(10)
C7 Mo1 C34 C35 -84(10)
P1 Mo1 C34 C35 -16(10)
P2 Mo1 C34 C35 65(10)
Mo1 C34 C35 C36 74(18)
C34 C35 C36 C37 -29(28)
C35 C36 C37 Mo2 -178(100)
C43 Mo2 C37 C36 147(6)
C38 Mo2 C37 C36 -155(7)
C40 Mo2 C37 C36 -96(6)
C41 Mo2 C37 C36 -81(7)
C44 Mo2 C37 C36 171(6)
C42 Mo2 C37 C36 133(6)
C39 Mo2 C37 C36 -122(6)
P3 Mo2 C37 C36 68(6)
P4 Mo2 C37 C36 -13(6)
C37 Mo2 C38 C39 108.8(5)
C43 Mo2 C38 C39 -118.8(6)
C40 Mo2 C38 C39 -22.0(5)
C41 Mo2 C38 C39 -52.6(6)
C44 Mo2 C38 C39 -144.3(8)
C42 Mo2 C38 C39 -87.7(6)
P3 Mo2 C38 C39 -171.5(4)
P4 Mo2 C38 C39 43.3(6)
C37 Mo2 C38 C44 -107.0(5)
C43 Mo2 C38 C44 25.4(5)
C40 Mo2 C38 C44 122.3(6)
C41 Mo2 C38 C44 91.7(6)
C42 Mo2 C38 C44 56.6(6)
C39 Mo2 C38 C44 144.3(8)
P3 Mo2 C38 C44 -27.2(6)
P4 Mo2 C38 C44 -172.4(4)
C44 C38 C39 C40 -5.2(15)
Mo2 C38 C39 C40 44.2(8)
C44 C38 C39 Mo2 -49.3(9)
C37 Mo2 C39 C38 -73.5(5)
C43 Mo2 C39 C38 53.8(6)
C40 Mo2 C39 C38 144.2(8)
C41 Mo2 C39 C38 120.4(7)
C44 Mo2 C39 C38 21.9(5)
C42 Mo2 C39 C38 89.8(6)
P3 Mo2 C39 C38 32.9(14)
P4 Mo2 C39 C38 -150.8(4)
C37 Mo2 C39 C40 142.3(5)
C43 Mo2 C39 C40 -90.4(6)
C38 Mo2 C39 C40 -144.2(8)
C41 Mo2 C39 C40 -23.8(6)
C44 Mo2 C39 C40 -122.2(6)
C42 Mo2 C39 C40 -54.4(6)
P3 Mo2 C39 C40 -111.3(12)
P4 Mo2 C39 C40 65.0(5)
C38 C39 C40 C41 6.1(14)
Mo2 C39 C40 C41 50.4(8)
C38 C39 C40 Mo2 -44.3(8)
C37 Mo2 C40 C41 171.3(6)
C43 Mo2 C40 C41 -53.9(6)
C38 Mo2 C40 C41 -119.8(7)
C44 Mo2 C40 C41 -90.3(7)
C42 Mo2 C40 C41 -22.9(6)
C39 Mo2 C40 C41 -140.7(9)
P3 Mo2 C40 C41 20.8(9)
P4 Mo2 C40 C41 97.4(6)
C37 Mo2 C40 C39 -48.0(6)
C43 Mo2 C40 C39 86.8(6)
C38 Mo2 C40 C39 20.9(5)
C41 Mo2 C40 C39 140.7(9)
C44 Mo2 C40 C39 50.4(5)
C42 Mo2 C40 C39 117.8(6)
P3 Mo2 C40 C39 161.5(4)
P4 Mo2 C40 C39 -121.9(5)
C39 C40 C41 C42 -0.6(16)
Mo2 C40 C41 C42 50.4(10)
C39 C40 C41 Mo2 -51.1(8)
C37 Mo2 C41 C42 -163.4(8)
C43 Mo2 C41 C42 -23.1(5)
C38 Mo2 C41 C42 -89.3(6)
C40 Mo2 C41 C42 -141.5(9)
C44 Mo2 C41 C42 -53.6(6)
C39 Mo2 C41 C42 -117.9(7)
P3 Mo2 C41 C42 50.5(6)
P4 Mo2 C41 C42 132.5(5)
C37 Mo2 C41 C40 -21.8(13)
C43 Mo2 C41 C40 118.5(6)
C38 Mo2 C41 C40 52.3(6)
C44 Mo2 C41 C40 87.9(6)
C42 Mo2 C41 C40 141.5(9)
C39 Mo2 C41 C40 23.6(5)
P3 Mo2 C41 C40 -167.9(5)
P4 Mo2 C41 C40 -85.9(6)
C40 C41 C42 C43 -4.6(17)
Mo2 C41 C42 C43 45.1(9)
C40 C41 C42 Mo2 -49.7(9)
C37 Mo2 C42 C41 161.3(9)
C43 Mo2 C42 C41 142.2(9)
C38 Mo2 C42 C41 88.3(6)
C40 Mo2 C42 C41 23.4(5)
C44 Mo2 C42 C41 119.9(6)
C39 Mo2 C42 C41 54.5(6)
P3 Mo2 C42 C41 -134.4(6)
P4 Mo2 C42 C41 -56.7(6)
C37 Mo2 C42 C43 19.1(13)
C38 Mo2 C42 C43 -54.0(6)
C40 Mo2 C42 C43 -118.8(6)
C41 Mo2 C42 C43 -142.2(9)
C44 Mo2 C42 C43 -22.3(5)
C39 Mo2 C42 C43 -87.7(6)
P3 Mo2 C42 C43 83.3(6)
P4 Mo2 C42 C43 161.1(5)
C41 C42 C43 C44 3.8(16)
Mo2 C42 C43 C44 49.5(9)
C41 C42 C43 Mo2 -45.7(9)
C37 Mo2 C43 C42 -173.0(5)
C38 Mo2 C43 C42 118.4(6)
C40 Mo2 C43 C42 53.6(6)
C41 Mo2 C43 C42 22.5(5)
C44 Mo2 C43 C42 143.4(9)
C39 Mo2 C43 C42 89.2(6)
P3 Mo2 C43 C42 -94.6(6)
P4 Mo2 C43 C42 -36.3(9)
C37 Mo2 C43 C44 43.6(7)
C38 Mo2 C43 C44 -25.0(5)
C40 Mo2 C43 C44 -89.8(6)
C41 Mo2 C43 C44 -120.9(6)
C42 Mo2 C43 C44 -143.4(9)
C39 Mo2 C43 C44 -54.2(6)
P3 Mo2 C43 C44 122.0(5)
P4 Mo2 C43 C44 -179.8(4)
C39 C38 C44 C43 0.7(15)
Mo2 C38 C44 C43 -49.5(7)
C39 C38 C44 Mo2 50.2(9)
C42 C43 C44 C38 -0.1(15)
Mo2 C43 C44 C38 49.9(8)
C42 C43 C44 Mo2 -50.0(9)
C37 Mo2 C44 C38 75.3(5)
C43 Mo2 C44 C38 -138.3(8)
C40 Mo2 C44 C38 -50.4(5)
C41 Mo2 C44 C38 -86.3(6)
C42 Mo2 C44 C38 -116.1(6)
C39 Mo2 C44 C38 -20.8(5)
P3 Mo2 C44 C38 161.2(4)
P4 Mo2 C44 C38 41(2)
C37 Mo2 C44 C43 -146.4(6)
C38 Mo2 C44 C43 138.3(8)
C40 Mo2 C44 C43 87.9(6)
C41 Mo2 C44 C43 52.0(6)
C42 Mo2 C44 C43 22.1(6)
C39 Mo2 C44 C43 117.4(6)
P3 Mo2 C44 C43 -60.5(6)
P4 Mo2 C44 C43 179(15)
C57 P3 C45 C46 -40.5(7)
C51 P3 C45 C46 67.8(7)
C51B P3 C45 C46 71.1(9)
Mo2 P3 C45 C46 -161.1(6)
C57 P3 C45 C50 144.6(6)
C51 P3 C45 C50 -107.1(6)
C51B P3 C45 C50 -103.8(8)
Mo2 P3 C45 C50 24.0(7)
C50 C45 C46 C47 0.5(12)
P3 C45 C46 C47 -174.6(7)
C45 C46 C47 C48 -0.4(13)
C46 C47 C48 C49 1.6(13)
C47 C48 C49 C50 -3.0(12)
C48 C49 C50 C45 3.2(11)
C46 C45 C50 C49 -2.0(11)
P3 C45 C50 C49 173.1(6)
C45 P3 C51 C52 -154.6(5)
C57 P3 C51 C52 -43.8(6)
C51B P3 C51 C52 -173(5)
Mo2 P3 C51 C52 73.4(6)
C45 P3 C51 C56 29.4(6)
C57 P3 C51 C56 140.2(5)
C51B P3 C51 C56 11(4)
Mo2 P3 C51 C56 -102.6(5)
C56 C51 C52 C53 0.0
P3 C51 C52 C53 -176.0(6)
C51 C52 C53 C54 0.0
C52 C53 C54 C55 0.0
C53 C54 C55 C56 0.0
C54 C55 C56 C51 0.0
C52 C51 C56 C55 0.0
P3 C51 C56 C55 176.1(6)
C45 P3 C51B C52B -122.1(12)
C57 P3 C51B C52B -13.1(13)
C51 P3 C51B C52B 40(4)
Mo2 P3 C51B C52B 111.6(11)
C45 P3 C51B C56B 60.7(11)
C57 P3 C51B C56B 169.7(10)
C51 P3 C51B C56B -138(5)
Mo2 P3 C51B C56B -65.6(13)
C56B C51B C52B C53B 0.0
P3 C51B C52B C53B -177.3(15)
C51B C52B C53B C54B 0.0
C52B C53B C54B C55B 0.0
C53B C54B C55B C56B 0.0
C54B C55B C56B C51B 0.0
C52B C51B C56B C55B 0.0
P3 C51B C56B C55B 177.2(15)
C45 P3 C57 C58 -88.6(6)
C51 P3 C57 C58 162.6(6)
C51B P3 C57 C58 170.9(8)
Mo2 P3 C57 C58 38.9(6)
P3 C57 C58 P4 -58.9(6)
C59 P4 C58 C57 -79.2(6)
C65 P4 C58 C57 172.6(5)
Mo2 P4 C58 C57 49.4(5)
C65 P4 C59 C64 -71.7(7)
C58 P4 C59 C64 178.6(6)
Mo2 P4 C59 C64 59.6(7)
C65 P4 C59 C60 106.6(7)
C58 P4 C59 C60 -3.2(8)
Mo2 P4 C59 C60 -122.1(6)
C64 C59 C60 C61 0.3(13)
P4 C59 C60 C61 -178.0(7)
C59 C60 C61 C62 -0.3(15)
C60 C61 C62 C63 -0.1(15)
C61 C62 C63 C64 0.6(13)
C60 C59 C64 C63 0.2(13)
P4 C59 C64 C63 178.6(7)
C62 C63 C64 C59 -0.7(13)
C59 P4 C65 C70 -89.4(7)
C58 P4 C65 C70 21.8(8)
Mo2 P4 C65 C70 137.1(6)
C59 P4 C65 C66 88.7(7)
C58 P4 C65 C66 -160.1(6)
Mo2 P4 C65 C66 -44.8(7)
C70 C65 C66 C67 -3.0(12)
P4 C65 C66 C67 178.9(6)
C65 C66 C67 C68 0.8(12)
C66 C67 C68 C69 0.9(12)
C67 C68 C69 C70 -0.3(12)
C66 C65 C70 C69 3.6(12)
P4 C65 C70 C69 -178.3(6)
C68 C69 C70 C65 -1.9(13)
